data_7135867
loop_
_publ_author_name
'Naskar, Koushik'
'Dandapat, Dibas'
'Mondal, Imtiaj'
'Salam, Gracy'
'Karmakar, Sudip'
'Chowdhury, Kushal'
'Deb, Indubhusan'

_publ_section_title
;
 Forging Spiro-Dibenzoxazepane Indano-Succinimides through Direct
 Diastereoselective [3+2] Annulation
;
_journal_name_full 'Chemical Communications'
_journal_paper_doi 10.1039/D6CC02104B
_journal_year 2026
_chemical_formula_moiety 'C24 H18 N2 O3, 0.25[CH2Cl2]'
_chemical_formula_sum 'C24.25 H18.5 Cl0.5 N2 O3'
_chemical_formula_weight 403.63
_space_group_crystal_system orthorhombic
_space_group_IT_number 18
_space_group_name_Hall 'P 2 2ab'
_space_group_name_H-M_alt 'P 21 21 2'
_atom_sites_solution_hydrogens mixed
_atom_sites_solution_primary iterative
_audit_creation_date 2026-03-17
_audit_creation_method
;
Olex2 1.5
(compiled 2025.07.13 svn.rb7424aed for OlexSys, GUI svn.r7314)
;
_audit_update_record
;
2026-03-17 deposited with the CCDC.	2026-06-01 downloaded from the CCDC.
;
_cell_angle_alpha 90
_cell_angle_beta 90
_cell_angle_gamma 90
_cell_formula_units_Z 8
_cell_length_a 18.7913(17)
_cell_length_b 19.1175(18)
_cell_length_c 10.5622(10)
_cell_measurement_reflns_used 9247
_cell_measurement_temperature 130.00
_cell_measurement_theta_max 66.05
_cell_measurement_theta_min 3.30
_cell_volume 3794.4(6)
_computing_cell_refinement 'SAINT V8.38A (Bruker, 2018)'
_computing_data_collection 'Bruker APEX3 ver.2018.7-2(Bruker AXS)'
_computing_data_reduction 'SAINT V8.38A (Bruker, 2018)'
_computing_molecular_graphics 'Olex2 1.5 (Dolomanov et al., 2009)'
_computing_publication_material 'Olex2 1.5 (Dolomanov et al., 2009)'
_computing_structure_refinement 'SHELXL 2025/1 (Sheldrick, 2015)'
_computing_structure_solution 'olex2.solve 1.5 (Bourhis et al., 2015)'
_diffrn_ambient_temperature 130.00
_diffrn_detector 'CPAD area detector'
_diffrn_detector_area_resol_mean 7.407
_diffrn_detector_type 'Bruker Photon III'
_diffrn_measured_fraction_theta_full 0.996
_diffrn_measured_fraction_theta_max 0.996
_diffrn_measurement_device 'four-circle diffractometer'
_diffrn_measurement_device_type 'Bruker APEX3_IMuS Diamond_Photon III'
_diffrn_measurement_method '\w and \f scans'
_diffrn_radiation_collimation '0.5 mm double-pinhole'
_diffrn_radiation_monochromator 'mirror optics'
_diffrn_radiation_probe x-ray
_diffrn_radiation_type 'Cu K\a'
_diffrn_radiation_wavelength 1.54178
_diffrn_reflns_av_R_equivalents 0.1114
_diffrn_reflns_av_unetI/netI 0.0557
_diffrn_reflns_Laue_measured_fraction_full 0.996
_diffrn_reflns_Laue_measured_fraction_max 0.996
_diffrn_reflns_limit_h_max 22
_diffrn_reflns_limit_h_min -22
_diffrn_reflns_limit_k_max 22
_diffrn_reflns_limit_k_min -22
_diffrn_reflns_limit_l_max 12
_diffrn_reflns_limit_l_min -12
_diffrn_reflns_number 63069
_diffrn_reflns_point_group_measured_fraction_full 0.995
_diffrn_reflns_point_group_measured_fraction_max 0.995
_diffrn_reflns_theta_full 66.684
_diffrn_reflns_theta_max 66.684
_diffrn_reflns_theta_min 3.298
_diffrn_source 'microfocus sealed X-ray tube'
_diffrn_source_current 1.2
_diffrn_source_power 0.06
_diffrn_source_type 'Incoatec I\ms Diamond'
_diffrn_source_voltage 50.0
_diffrn_standards_number 0
_exptl_absorpt_coefficient_mu 1.385
_exptl_absorpt_correction_T_max 0.5842
_exptl_absorpt_correction_T_min 0.4055
_exptl_absorpt_correction_type none
_exptl_absorpt_process_details
;
SADABS-2016/2 (Bruker,2016/2) was used for absorption correction.
wR2(int) was 0.1737 before and 0.0907 after correction.
The Ratio of minimum to maximum transmission is 0.6941.
The \l/2 correction factor is Not present.
;
_exptl_crystal_colour colourless
_exptl_crystal_colour_primary colourless
_exptl_crystal_density_diffrn 1.413
_exptl_crystal_description NEEDLE
_exptl_crystal_F_000 1684
_exptl_crystal_size_max 0.15
_exptl_crystal_size_mid 0.02
_exptl_crystal_size_min 0.005
_refine_diff_density_max 0.603
_refine_diff_density_min -0.346
_refine_diff_density_rms 0.084
_refine_ls_abs_structure_details
;
 Flack x determined using 2465 quotients [(I+)-(I-)]/[(I+)+(I-)]
 (Parsons, Flack and Wagner, Acta Cryst. B69 (2013) 249-259).
;
_refine_ls_abs_structure_Flack 1.15(10)
_refine_ls_extinction_coef 0.0152(11)
_refine_ls_extinction_expression Fc^*^=kFc[1+0.001xFc^2^\l^3^/sin(2\q)]^-1/4^
_refine_ls_extinction_method 'SHELXL-2025/1 (Sheldrick 2025)'
_refine_ls_goodness_of_fit_ref 1.052
_refine_ls_hydrogen_treatment constr
_refine_ls_matrix_type full
_refine_ls_number_parameters 526
_refine_ls_number_reflns 6702
_refine_ls_number_restraints 0
_refine_ls_restrained_S_all 1.052
_refine_ls_R_factor_all 0.0629
_refine_ls_R_factor_gt 0.0559
_refine_ls_shift/su_max 0.001
_refine_ls_shift/su_mean 0.000
_refine_ls_structure_factor_coef Fsqd
_refine_ls_weighting_details 'w=1/[\s^2^(Fo^2^)+(0.1002P)^2^+0.8651P] where P=(Fo^2^+2Fc^2^)/3'
_refine_ls_weighting_scheme calc
_refine_ls_wR_factor_gt 0.1484
_refine_ls_wR_factor_ref 0.1544
_reflns_Friedel_coverage 0.781
_reflns_Friedel_fraction_full 0.994
_reflns_Friedel_fraction_max 0.994
_reflns_number_gt 6213
_reflns_number_total 6702
_reflns_threshold_expression 'I > 2\s(I)'
_cod_data_source_file d6cc02104b2.cif
_cod_data_source_block orthop_a
_cod_original_formula_sum 'C24.25 H18.50 Cl0.50 N2 O3'
_cod_database_code 7135867
_shelx_shelxl_version_number 2025/1
_shelx_space_group_comment
;
The symmetry employed for this shelxl refinement is uniquely defined
by the following loop, which should always be used as a source of
symmetry information in preference to the above space-group names.
They are only intended as comments.
;
_shelx_estimated_absorpt_t_max 0.993
_shelx_estimated_absorpt_t_min 0.819
_olex2_refinement_description
;
1. Fixed Uiso
 At 1.2 times of:
  All C(H) groups, All N(H) groups
 At 1.5 times of:
  All C(H,H,H) groups
2.a Riding coordinates:
 N1A(H1A)
2.b Ternary CH refined with riding coordinates:
 C20A(H20A), C21B(H21B), C20B(H20B), C21A(H21A)
2.c Aromatic/amide H refined with riding coordinates:
 N1B(H1B), C11B(H11B), C8B(H8B), C2A(H2A), C5B(H5B), C9B(H9B), C2B(H2B),
 C15B(H15B), C8A(H8A), C15A(H15A), C3A(H3A), C4A(H4A), C3B(H3B), C4B(H4B),
 C18A(H18A), C11A(H11A), C5A(H5A), C9A(H9A), C17A(H17A), C16A(H16A), C10B(H10B),
  C17B(H17B), C18B(H18B), C16B(H16B), C10A(H10A)
2.d Idealised Me refined as rotating group:
 C24B(H24d,H24e,H24f), C24A(H24a,H24b,H24c)
;
_smtbx_masks_void_probe_radius 1.2
_smtbx_masks_void_truncation_radius 1.2
_olex2_submission_special_instructions 'No special instructions were received'

loop_
_space_group_symop_operation_xyz
'x, y, z'
'-x, -y, z'
'-x+1/2, y+1/2, -z'
'x+1/2, -y+1/2, -z'

loop_
_atom_site_label
_atom_site_type_symbol
_atom_site_fract_x
_atom_site_fract_y
_atom_site_fract_z
_atom_site_U_iso_or_equiv
_atom_site_adp_type
_atom_site_occupancy
_atom_site_site_symmetry_order
_atom_site_calc_flag
_atom_site_refinement_flags_posn
_atom_site_refinement_flags_adp
_atom_site_refinement_flags_occupancy
_atom_site_disorder_assembly
_atom_site_disorder_group
O001 O 0.60454(16) 0.27903(16) 0.2781(3) 0.0428(7) Uani 1 1 d . . . . .
O003 O 0.76009(14) 0.14749(14) 0.4499(3) 0.0425(7) Uani 1 1 d . . . . .
O004 O 0.71948(16) 0.40635(17) -0.2391(3) 0.0455(7) Uani 1 1 d . . . . .
O005 O 0.56675(17) 0.54078(15) -0.0108(3) 0.0485(8) Uani 1 1 d . . . . .
O006 O 0.80030(17) 0.28478(14) -0.1403(3) 0.0412(7) Uani 1 1 d . . . . .
O007 O 0.46112(16) 0.40985(18) 0.5296(3) 0.0503(8) Uani 1 1 d . . . . .
N008 N 0.73463(18) 0.29696(15) 0.1177(3) 0.0341(7) Uani 1 1 d . . . . .
H008 H 0.730260 0.293046 0.200328 0.041 Uiso 1 1 calc R U . . .
N009 N 0.64339(18) 0.48280(18) -0.1440(4) 0.0369(8) Uani 1 1 d . . . . .
N00A N 0.71978(17) 0.25244(18) 0.6257(3) 0.0346(7) Uani 1 1 d . . . . .
H00A H 0.728637 0.217147 0.676862 0.042 Uiso 1 1 d R U . . .
N00B N 0.51887(17) 0.33703(18) 0.3903(3) 0.0370(8) Uani 1 1 d . . . . .
C00C C 0.77608(19) 0.2624(2) 0.5395(4) 0.0321(8) Uani 1 1 d . . . . .
C00D C 0.8070(2) 0.38384(19) 0.0035(4) 0.0296(8) Uani 1 1 d . . . . .
C00E C 0.7413(2) 0.23508(19) 0.0473(4) 0.0317(8) Uani 1 1 d . . . . .
C00F C 0.6823(2) 0.4219(2) -0.1491(4) 0.0343(9) Uani 1 1 d . . . . .
C00G C 0.5855(2) 0.3071(2) 0.3759(4) 0.0355(9) Uani 1 1 d . . . . .
C00H C 0.5126(2) 0.3748(2) 0.5017(4) 0.0388(9) Uani 1 1 d . . . . .
C00I C 0.6354(2) 0.1815(2) 0.4981(4) 0.0338(9) Uani 1 1 d . . . . .
C00J C 0.7931(2) 0.2128(2) 0.4509(4) 0.0353(9) Uani 1 1 d . . . . .
C00K C 0.6477(2) 0.4425(2) 0.1676(4) 0.0332(9) Uani 1 1 d . . . . .
C00L C 0.6870(2) 0.1384(2) 0.4450(4) 0.0339(8) Uani 1 1 d . . . . .
C00M C 0.5784(2) 0.3622(2) 0.5797(4) 0.0357(9) Uani 1 1 d . . . . .
H00M H 0.601745 0.407160 0.604831 0.043 Uiso 1 1 calc R U . . .
C00N C 0.7161(2) 0.4143(2) 0.1755(4) 0.0332(8) Uani 1 1 d . . . . .
C00O C 0.6035(2) 0.4894(2) -0.0351(4) 0.0377(9) Uani 1 1 d . . . . .
C00P C 0.8369(2) 0.3402(2) -0.0865(4) 0.0336(9) Uani 1 1 d . . . . .
C00Q C 0.7756(2) 0.2284(2) -0.0686(4) 0.0337(8) Uani 1 1 d . . . . .
C00R C 0.8457(2) 0.4428(2) 0.0368(4) 0.0363(9) Uani 1 1 d . . . . .
H00R H 0.826985 0.473844 0.098698 0.044 Uiso 1 1 calc R U . . .
C00S C 0.7344(2) 0.36785(19) 0.0638(4) 0.0307(8) Uani 1 1 d . . . . .
C00T C 0.6690(2) 0.3800(2) -0.0288(4) 0.0321(8) Uani 1 1 d . . . . .
H00T H 0.647589 0.333807 -0.051456 0.039 Uiso 1 1 calc R U . . .
C00U C 0.9029(2) 0.3538(2) -0.1410(4) 0.0385(9) Uani 1 1 d . . . . .
H00U H 0.922155 0.322729 -0.202249 0.046 Uiso 1 1 calc R U . . .
C00V C 0.6136(2) 0.4241(2) 0.0433(4) 0.0343(9) Uani 1 1 d . . . . .
H00V H 0.567884 0.398191 0.055262 0.041 Uiso 1 1 calc R U . . .
C00W C 0.6276(2) 0.3173(2) 0.4967(4) 0.0330(9) Uani 1 1 d . . . . .
H00W H 0.672104 0.343999 0.477551 0.040 Uiso 1 1 calc R U . . .
C00X C 0.8185(2) 0.3236(2) 0.5458(4) 0.0358(9) Uani 1 1 d . . . . .
H00X H 0.807578 0.359284 0.605385 0.043 Uiso 1 1 calc R U . . .
C00Y C 0.7822(2) 0.1643(2) -0.1283(4) 0.0377(9) Uani 1 1 d . . . . .
H00Y H 0.805894 0.161205 -0.207499 0.045 Uiso 1 1 calc R U . . .
C00Z C 0.9402(2) 0.4131(2) -0.1052(4) 0.0404(10) Uani 1 1 d . . . . .
H00Z H 0.985586 0.422627 -0.140854 0.049 Uiso 1 1 calc R U . . .
C010 C 0.5624(2) 0.3169(2) 0.6938(4) 0.0350(9) Uani 1 1 d . . . . .
C011 C 0.5982(2) 0.2539(2) 0.6880(4) 0.0337(8) Uani 1 1 d . . . . .
C012 C 0.7136(2) 0.1741(2) 0.1018(4) 0.0383(9) Uani 1 1 d . . . . .
H012 H 0.689998 0.176973 0.181217 0.046 Uiso 1 1 calc R U . . .
C013 C 0.7575(2) 0.4255(2) 0.2830(4) 0.0384(9) Uani 1 1 d . . . . .
H013 H 0.803370 0.404933 0.290414 0.046 Uiso 1 1 calc R U . . .
C014 C 0.6687(2) 0.0778(2) 0.3794(4) 0.0385(9) Uani 1 1 d . . . . .
H014 H 0.705127 0.048606 0.346313 0.046 Uiso 1 1 calc R U . . .
C015 C 0.5918(2) 0.2046(2) 0.7846(4) 0.0399(9) Uani 1 1 d . . . . .
H015 H 0.617271 0.161720 0.781012 0.048 Uiso 1 1 calc R U . . .
C016 C 0.8761(2) 0.3312(2) 0.4646(4) 0.0383(9) Uani 1 1 d . . . . .
H016 H 0.905564 0.371431 0.471076 0.046 Uiso 1 1 calc R U . . .
C017 C 0.8910(2) 0.2809(2) 0.3742(4) 0.0400(9) Uani 1 1 d . . . . .
H017 H 0.929631 0.287109 0.317269 0.048 Uiso 1 1 calc R U . . .
C018 C 0.7197(2) 0.1098(2) 0.0430(5) 0.0416(10) Uani 1 1 d . . . . .
H018 H 0.700391 0.069217 0.081660 0.050 Uiso 1 1 calc R U . . .
C019 C 0.6473(2) 0.2482(2) 0.5740(4) 0.0315(8) Uani 1 1 d . . . . .
C01A C 0.7544(2) 0.1048(2) -0.0732(4) 0.0427(10) Uani 1 1 d . . . . .
H01J H 0.758886 0.060773 -0.114203 0.051 Uiso 1 1 calc R U . . .
C01B C 0.5176(2) 0.3322(2) 0.7956(4) 0.0408(10) Uani 1 1 d . . . . .
H01B H 0.493091 0.375591 0.799651 0.049 Uiso 1 1 calc R U . . .
C01C C 0.5635(2) 0.1616(2) 0.4765(4) 0.0421(10) Uani 1 1 d . . . . .
H01C H 0.526618 0.190182 0.509808 0.051 Uiso 1 1 calc R U . . .
C01D C 0.8492(2) 0.2213(2) 0.3673(5) 0.0404(9) Uani 1 1 d . . . . .
H01D H 0.858907 0.186462 0.305486 0.049 Uiso 1 1 calc R U . . .
C01E C 0.5982(2) 0.0594(2) 0.3618(4) 0.0422(10) Uani 1 1 d . . . . .
H01E H 0.586041 0.017798 0.317576 0.051 Uiso 1 1 calc R U . . .
C01F C 0.5095(2) 0.2827(2) 0.8909(4) 0.0416(10) Uani 1 1 d . . . . .
H01F H 0.478094 0.291820 0.959522 0.050 Uiso 1 1 calc R U . . .
C01G C 0.5471(2) 0.2197(3) 0.8867(4) 0.0454(11) Uani 1 1 d . . . . .
H01G H 0.542195 0.186854 0.953671 0.055 Uiso 1 1 calc R U . . .
C01H C 0.9113(2) 0.4576(2) -0.0184(4) 0.0419(10) Uani 1 1 d . . . . .
H01K H 0.936136 0.498989 0.004521 0.050 Uiso 1 1 calc R U . . .
C01I C 0.6449(3) 0.5360(2) -0.2437(5) 0.0512(12) Uani 1 1 d . . . . .
H01L H 0.666924 0.578757 -0.210884 0.077 Uiso 1 1 calc R U . . .
H01N H 0.596169 0.546181 -0.271169 0.077 Uiso 1 1 calc R U . . .
H01O H 0.672570 0.518593 -0.315753 0.077 Uiso 1 1 calc R U . . .
C01J C 0.6623(3) 0.4963(2) 0.3703(5) 0.0433(10) Uani 1 1 d . . . . .
H01P H 0.644714 0.525110 0.436664 0.052 Uiso 1 1 calc R U . . .
C01K C 0.6205(2) 0.4831(2) 0.2655(4) 0.0404(10) Uani 1 1 d . . . . .
H01Q H 0.573655 0.501480 0.260300 0.049 Uiso 1 1 calc R U . . .
C01L C 0.7305(2) 0.4674(2) 0.3789(4) 0.0423(10) Uani 1 1 d . . . . .
H01R H 0.758811 0.476608 0.451552 0.051 Uiso 1 1 calc R U . . .
C01M C 0.5453(2) 0.1031(3) 0.4100(5) 0.0488(12) Uani 1 1 d . . . . .
H01M H 0.496596 0.092090 0.396611 0.059 Uiso 1 1 calc R U . . .
C01N C 0.4637(2) 0.3347(3) 0.2935(5) 0.0465(11) Uani 1 1 d . . . . .
H01A H 0.462393 0.379435 0.248253 0.070 Uiso 1 1 calc R U . . .
H01H H 0.417451 0.326207 0.333587 0.070 Uiso 1 1 calc R U . . .
H01I H 0.474088 0.296912 0.233627 0.070 Uiso 1 1 calc R U . . .

loop_
_atom_site_aniso_label
_atom_site_aniso_U_11
_atom_site_aniso_U_22
_atom_site_aniso_U_33
_atom_site_aniso_U_23
_atom_site_aniso_U_13
_atom_site_aniso_U_12
O001 0.0522(17) 0.0480(17) 0.0282(16) -0.0041(12) 0.0086(12) 0.0088(14)
O003 0.0332(14) 0.0348(15) 0.059(2) -0.0035(14) 0.0016(13) 0.0009(11)
O004 0.0471(17) 0.0577(19) 0.0318(17) 0.0066(14) 0.0007(13) 0.0053(15)
O005 0.0465(17) 0.0386(16) 0.061(2) 0.0027(15) 0.0016(14) 0.0106(13)
O006 0.0603(18) 0.0331(14) 0.0301(16) -0.0017(12) 0.0045(13) -0.0111(13)
O007 0.0453(17) 0.0599(19) 0.0457(19) -0.0031(16) 0.0027(14) 0.0194(15)
N008 0.0495(19) 0.0243(15) 0.0285(18) 0.0000(13) 0.0056(14) 0.0057(14)
N009 0.0365(18) 0.0376(18) 0.037(2) 0.0065(15) -0.0044(14) 0.0012(15)
N00A 0.0313(17) 0.0421(18) 0.0304(18) 0.0029(14) -0.0009(13) -0.0039(14)
N00B 0.0335(17) 0.0416(18) 0.036(2) -0.0054(15) -0.0019(13) 0.0026(15)
C00C 0.0290(18) 0.036(2) 0.031(2) 0.0005(16) -0.0035(15) 0.0005(16)
C00D 0.0338(19) 0.0280(17) 0.027(2) 0.0010(14) -0.0014(14) 0.0031(15)
C00E 0.038(2) 0.0253(18) 0.032(2) 0.0008(15) -0.0001(16) 0.0039(15)
C00F 0.0316(19) 0.037(2) 0.034(2) 0.0019(16) -0.0032(16) 0.0009(16)
C00G 0.036(2) 0.037(2) 0.034(2) 0.0031(17) 0.0038(17) -0.0005(17)
C00H 0.040(2) 0.041(2) 0.035(2) -0.0018(17) 0.0070(16) -0.0013(19)
C00I 0.034(2) 0.038(2) 0.029(2) -0.0008(16) 0.0000(15) -0.0060(16)
C00J 0.0339(19) 0.0321(19) 0.040(2) -0.0028(17) -0.0030(16) -0.0001(16)
C00K 0.037(2) 0.0266(19) 0.036(2) 0.0004(15) 0.0047(15) -0.0003(16)
C00L 0.0336(19) 0.0334(19) 0.035(2) 0.0030(16) -0.0018(15) -0.0004(16)
C00M 0.036(2) 0.037(2) 0.034(2) -0.0050(16) 0.0016(15) -0.0007(16)
C00N 0.039(2) 0.0280(19) 0.033(2) 0.0000(15) 0.0013(16) -0.0008(16)
C00O 0.033(2) 0.034(2) 0.046(3) -0.0007(18) -0.0059(17) -0.0006(17)
C00P 0.040(2) 0.0314(19) 0.030(2) 0.0029(16) -0.0016(15) -0.0043(16)
C00Q 0.036(2) 0.0305(19) 0.034(2) 0.0008(16) 0.0014(16) 0.0011(16)
C00R 0.038(2) 0.034(2) 0.037(2) 0.0000(17) -0.0009(17) -0.0004(16)
C00S 0.0357(19) 0.0282(18) 0.028(2) -0.0007(15) -0.0008(15) -0.0014(15)
C00T 0.0329(19) 0.0303(18) 0.033(2) -0.0031(16) -0.0005(15) -0.0007(15)
C00U 0.041(2) 0.039(2) 0.035(2) 0.0067(17) 0.0068(17) 0.0053(17)
C00V 0.0330(19) 0.034(2) 0.036(2) 0.0015(16) 0.0033(16) 0.0005(16)
C00W 0.0323(19) 0.035(2) 0.031(2) -0.0006(16) 0.0042(15) -0.0026(16)
C00X 0.0350(19) 0.038(2) 0.034(2) -0.0055(17) -0.0017(16) -0.0027(17)
C00Y 0.042(2) 0.033(2) 0.038(2) -0.0018(17) 0.0044(17) 0.0026(17)
C00Z 0.036(2) 0.044(2) 0.041(3) 0.0021(19) 0.0037(16) -0.0020(18)
C010 0.0309(19) 0.043(2) 0.031(2) -0.0041(17) -0.0008(15) -0.0051(17)
C011 0.0306(19) 0.042(2) 0.028(2) -0.0024(16) 0.0004(15) -0.0034(16)
C012 0.052(2) 0.0299(19) 0.033(2) 0.0014(16) 0.0044(17) -0.0015(17)
C013 0.046(2) 0.035(2) 0.034(2) 0.0010(16) -0.0027(17) 0.0002(18)
C014 0.044(2) 0.038(2) 0.034(2) -0.0007(17) 0.0054(17) -0.0011(17)
C015 0.037(2) 0.046(2) 0.037(2) 0.0015(17) 0.0038(16) -0.0058(18)
C016 0.0316(19) 0.041(2) 0.042(2) -0.0003(18) 0.0001(16) -0.0038(17)
C017 0.032(2) 0.046(2) 0.042(2) 0.0021(19) 0.0011(17) -0.0007(17)
C018 0.055(3) 0.0292(19) 0.041(2) 0.0008(17) 0.005(2) 0.0008(18)
C019 0.0289(18) 0.037(2) 0.029(2) -0.0035(16) -0.0015(14) -0.0030(15)
C01A 0.053(2) 0.032(2) 0.043(3) -0.0049(18) 0.0016(19) 0.0042(18)
C01B 0.033(2) 0.055(3) 0.035(2) -0.0102(19) 0.0012(16) 0.0018(19)
C01C 0.032(2) 0.053(3) 0.041(2) -0.005(2) 0.0021(17) -0.0064(18)
C01D 0.036(2) 0.043(2) 0.043(2) -0.012(2) 0.0015(18) 0.0007(17)
C01E 0.047(2) 0.042(2) 0.038(2) -0.0058(18) 0.0032(19) -0.0115(19)
C01F 0.038(2) 0.058(3) 0.029(2) -0.0066(19) 0.0057(16) -0.0077(19)
C01G 0.044(2) 0.061(3) 0.031(2) 0.001(2) 0.0034(17) -0.013(2)
C01H 0.039(2) 0.044(2) 0.043(3) -0.0012(19) -0.0020(18) -0.0090(19)
C01I 0.054(3) 0.051(3) 0.048(3) 0.020(2) -0.007(2) -0.002(2)
C01J 0.056(3) 0.034(2) 0.039(2) -0.0076(18) 0.011(2) 0.0015(19)
C01K 0.047(2) 0.033(2) 0.041(3) -0.0015(18) 0.0099(19) 0.0033(18)
C01L 0.055(3) 0.042(2) 0.030(2) -0.0072(17) 0.0020(19) -0.0018(19)
C01M 0.037(2) 0.060(3) 0.049(3) -0.013(2) 0.0005(18) -0.012(2)
C01N 0.046(2) 0.053(3) 0.041(2) -0.005(2) -0.0099(19) 0.001(2)

loop_
_atom_type_symbol
_atom_type_description
_atom_type_scat_dispersion_real
_atom_type_scat_dispersion_imag
_atom_type_scat_source
C C 0.0181 0.0091 'International Tables Vol C Tables 4.2.6.8 and 6.1.1.4'
H H 0.0000 0.0000 'International Tables Vol C Tables 4.2.6.8 and 6.1.1.4'
Cl Cl 0.3639 0.7018 'International Tables Vol C Tables 4.2.6.8 and 6.1.1.4'
N N 0.0311 0.0180 'International Tables Vol C Tables 4.2.6.8 and 6.1.1.4'
O O 0.0492 0.0322 'International Tables Vol C Tables 4.2.6.8 and 6.1.1.4'

loop_
_geom_angle_atom_site_label_1
_geom_angle_atom_site_label_2
_geom_angle_atom_site_label_3
_geom_angle
_geom_angle_site_symmetry_1
_geom_angle_site_symmetry_3
_geom_angle_publ_flag
C00L O003 C00J 123.6(3) . . ?
C00P O006 C00Q 122.2(3) . . ?
C00E N008 H008 117.5 . . ?
C00E N008 C00S 124.9(3) . . ?
C00S N008 H008 117.5 . . ?
C00F N009 C00O 113.5(3) . . ?
C00F N009 C01I 123.3(4) . . ?
C00O N009 C01I 123.2(4) . . ?
C00C N00A H00A 111.0 . . ?
C00C N00A C019 117.6(3) . . ?
C019 N00A H00A 111.2 . . ?
C00G N00B C01N 123.7(4) . . ?
C00H N00B C00G 112.6(3) . . ?
C00H N00B C01N 123.5(3) . . ?
N00A C00C C00X 120.2(3) . . ?
C00J C00C N00A 121.6(3) . . ?
C00J C00C C00X 118.1(4) . . ?
C00P C00D C00R 116.9(4) . . ?
C00P C00D C00S 121.7(3) . . ?
C00R C00D C00S 121.5(3) . . ?
C00Q C00E N008 125.8(3) . . ?
C00Q C00E C012 117.3(4) . . ?
C012 C00E N008 116.8(4) . . ?
O004 C00F N009 122.8(4) . . ?
O004 C00F C00T 128.2(4) . . ?
N009 C00F C00T 109.0(3) . . ?
O001 C00G N00B 122.7(4) . . ?
O001 C00G C00W 128.1(4) . . ?
N00B C00G C00W 109.1(3) . . ?
O007 C00H N00B 124.2(4) . . ?
O007 C00H C00M 127.5(4) . . ?
N00B C00H C00M 108.2(3) . . ?
C00L C00I C019 127.3(3) . . ?
C00L C00I C01C 116.1(4) . . ?
C01C C00I C019 116.6(4) . . ?
C00C C00J O003 121.3(4) . . ?
C00C C00J C01D 122.2(4) . . ?
C01D C00J O003 116.0(3) . . ?
C00N C00K C00V 110.8(3) . . ?
C01K C00K C00N 120.6(4) . . ?
C01K C00K C00V 128.6(4) . . ?
O003 C00L C00I 127.0(4) . . ?
O003 C00L C014 111.6(3) . . ?
C00I C00L C014 121.4(4) . . ?
C00H C00M H00M 111.6 . . ?
C00H C00M C00W 105.7(3) . . ?
C00H C00M C010 111.3(3) . . ?
C00W C00M H00M 111.6 . . ?
C010 C00M H00M 111.6 . . ?
C010 C00M C00W 104.7(3) . . ?
C00K C00N C00S 112.9(3) . . ?
C013 C00N C00K 120.2(4) . . ?
C013 C00N C00S 126.6(4) . . ?
O005 C00O N009 123.6(4) . . ?
O005 C00O C00V 128.1(4) . . ?
N009 C00O C00V 108.3(3) . . ?
O006 C00P C00U 114.6(4) . . ?
C00D C00P O006 122.8(4) . . ?
C00D C00P C00U 122.2(4) . . ?
C00E C00Q O006 124.2(3) . . ?
C00Y C00Q O006 114.0(4) . . ?
C00Y C00Q C00E 121.6(4) . . ?
C00D C00R H00R 119.3 . . ?
C00D C00R C01H 121.5(4) . . ?
C01H C00R H00R 119.3 . . ?
N008 C00S C00D 110.0(3) . . ?
N008 C00S C00N 103.8(3) . . ?
N008 C00S C00T 112.0(3) . . ?
C00D C00S C00T 113.8(3) . . ?
C00N C00S C00D 114.1(3) . . ?
C00N C00S C00T 102.5(3) . . ?
C00F C00T C00S 117.7(3) . . ?
C00F C00T H00T 109.3 . . ?
C00F C00T C00V 103.6(3) . . ?
C00S C00T H00T 109.3 . . ?
C00V C00T C00S 107.4(3) . . ?
C00V C00T H00T 109.3 . . ?
C00P C00U H00U 120.3 . . ?
C00Z C00U C00P 119.4(4) . . ?
C00Z C00U H00U 120.3 . . ?
C00K C00V C00O 109.9(3) . . ?
C00K C00V C00T 105.7(3) . . ?
C00K C00V H00V 111.8 . . ?
C00O C00V C00T 105.5(3) . . ?
C00O C00V H00V 111.8 . . ?
C00T C00V H00V 111.8 . . ?
C00G C00W C00M 103.8(3) . . ?
C00G C00W H00W 109.4 . . ?
C00G C00W C019 116.4(3) . . ?
C00M C00W H00W 109.4 . . ?
C00M C00W C019 108.1(3) . . ?
C019 C00W H00W 109.4 . . ?
C00C C00X H00X 120.2 . . ?
C016 C00X C00C 119.7(4) . . ?
C016 C00X H00X 120.2 . . ?
C00Q C00Y H00Y 119.8 . . ?
C01A C00Y C00Q 120.3(4) . . ?
C01A C00Y H00Y 119.8 . . ?
C00U C00Z H00Z 120.2 . . ?
C01H C00Z C00U 119.5(4) . . ?
C01H C00Z H00Z 120.2 . . ?
C011 C010 C00M 111.5(3) . . ?
C011 C010 C01B 120.8(4) . . ?
C01B C010 C00M 127.8(4) . . ?
C010 C011 C015 121.0(4) . . ?
C010 C011 C019 113.3(3) . . ?
C015 C011 C019 125.6(4) . . ?
C00E C012 H012 119.2 . . ?
C018 C012 C00E 121.6(4) . . ?
C018 C012 H012 119.2 . . ?
C00N C013 H013 120.7 . . ?
C01L C013 C00N 118.6(4) . . ?
C01L C013 H013 120.7 . . ?
C00L C014 H014 119.5 . . ?
C01E C014 C00L 121.0(4) . . ?
C01E C014 H014 119.5 . . ?
C011 C015 H015 120.7 . . ?
C011 C015 C01G 118.5(4) . . ?
C01G C015 H015 120.7 . . ?
C00X C016 H016 119.6 . . ?
C017 C016 C00X 120.7(4) . . ?
C017 C016 H016 119.6 . . ?
C016 C017 H017 120.2 . . ?
C01D C017 C016 119.5(4) . . ?
C01D C017 H017 120.2 . . ?
C012 C018 H018 120.1 . . ?
C012 C018 C01A 119.8(4) . . ?
C01A C018 H018 120.1 . . ?
N00A C019 C00I 112.2(3) . . ?
N00A C019 C00W 111.0(3) . . ?
N00A C019 C011 105.3(3) . . ?
C00I C019 C00W 112.9(3) . . ?
C011 C019 C00I 112.9(3) . . ?
C011 C019 C00W 101.8(3) . . ?
C00Y C01A C018 119.4(4) . . ?
C00Y C01A H01J 120.3 . . ?
C018 C01A H01J 120.3 . . ?
C010 C01B H01B 120.6 . . ?
C01F C01B C010 118.8(4) . . ?
C01F C01B H01B 120.6 . . ?
C00I C01C H01C 118.7 . . ?
C01M C01C C00I 122.7(4) . . ?
C01M C01C H01C 118.7 . . ?
C00J C01D C017 119.6(4) . . ?
C00J C01D H01D 120.2 . . ?
C017 C01D H01D 120.2 . . ?
C014 C01E H01E 120.6 . . ?
C014 C01E C01M 118.8(4) . . ?
C01M C01E H01E 120.6 . . ?
C01B C01F H01F 119.7 . . ?
C01B C01F C01G 120.5(4) . . ?
C01G C01F H01F 119.7 . . ?
C015 C01G C01F 120.4(4) . . ?
C015 C01G H01G 119.8 . . ?
C01F C01G H01G 119.8 . . ?
C00R C01H H01K 119.8 . . ?
C00Z C01H C00R 120.5(4) . . ?
C00Z C01H H01K 119.8 . . ?
N009 C01I H01L 109.5 . . ?
N009 C01I H01N 109.5 . . ?
N009 C01I H01O 109.5 . . ?
H01L C01I H01N 109.5 . . ?
H01L C01I H01O 109.5 . . ?
H01N C01I H01O 109.5 . . ?
C01K C01J H01P 120.0 . . ?
C01K C01J C01L 120.0(4) . . ?
C01L C01J H01P 120.0 . . ?
C00K C01K H01Q 120.3 . . ?
C01J C01K C00K 119.4(4) . . ?
C01J C01K H01Q 120.3 . . ?
C013 C01L C01J 121.1(4) . . ?
C013 C01L H01R 119.5 . . ?
C01J C01L H01R 119.5 . . ?
C01C C01M C01E 120.1(4) . . ?
C01C C01M H01M 120.0 . . ?
C01E C01M H01M 120.0 . . ?
N00B C01N H01A 109.5 . . ?
N00B C01N H01H 109.5 . . ?
N00B C01N H01I 109.5 . . ?
H01A C01N H01H 109.5 . . ?
H01A C01N H01I 109.5 . . ?
H01H C01N H01I 109.5 . . ?

loop_
_geom_bond_atom_site_label_1
_geom_bond_atom_site_label_2
_geom_bond_distance
_geom_bond_site_symmetry_2
_geom_bond_publ_flag
O001 C00G 1.218(5) . ?
O003 C00J 1.395(5) . ?
O003 C00L 1.385(5) . ?
O004 C00F 1.216(5) . ?
O005 C00O 1.228(5) . ?
O006 C00P 1.385(5) . ?
O006 C00Q 1.396(5) . ?
O007 C00H 1.214(5) . ?
N008 H008 0.8800 . ?
N008 C00E 1.403(5) . ?
N008 C00S 1.470(5) . ?
N009 C00F 1.376(5) . ?
N009 C00O 1.379(6) . ?
N009 C01I 1.464(6) . ?
N00A H00A 0.8800 . ?
N00A C00C 1.409(5) . ?
N00A C019 1.470(5) . ?
N00B C00G 1.385(5) . ?
N00B C00H 1.385(5) . ?
N00B C01N 1.456(5) . ?
C00C C00J 1.370(6) . ?
C00C C00X 1.418(5) . ?
C00D C00P 1.384(5) . ?
C00D C00R 1.387(5) . ?
C00D C00S 1.536(5) . ?
C00E C00Q 1.390(6) . ?
C00E C012 1.400(5) . ?
C00F C00T 1.523(6) . ?
C00G C00W 1.514(6) . ?
C00H C00M 1.506(6) . ?
C00I C00L 1.389(6) . ?
C00I C019 1.522(5) . ?
C00I C01C 1.423(5) . ?
C00J C01D 1.384(6) . ?
C00K C00N 1.396(6) . ?
C00K C00V 1.503(6) . ?
C00K C01K 1.390(6) . ?
C00L C014 1.395(6) . ?
C00M H00M 1.0000 . ?
C00M C00W 1.537(5) . ?
C00M C010 1.515(6) . ?
C00N C00S 1.516(5) . ?
C00N C013 1.394(6) . ?
C00O C00V 1.509(6) . ?
C00P C00U 1.391(6) . ?
C00Q C00Y 1.385(5) . ?
C00R H00R 0.9500 . ?
C00R C01H 1.394(6) . ?
C00S C00T 1.588(5) . ?
C00T H00T 1.0000 . ?
C00T C00V 1.541(5) . ?
C00U H00U 0.9500 . ?
C00U C00Z 1.385(6) . ?
C00V H00V 1.0000 . ?
C00W H00W 1.0000 . ?
C00W C019 1.597(6) . ?
C00X H00X 0.9500 . ?
C00X C016 1.389(6) . ?
C00Y H00Y 0.9500 . ?
C00Y C01A 1.380(6) . ?
C00Z H00Z 0.9500 . ?
C00Z C01H 1.363(6) . ?
C010 C011 1.380(6) . ?
C010 C01B 1.397(6) . ?
C011 C015 1.395(6) . ?
C011 C019 1.521(5) . ?
C012 H012 0.9500 . ?
C012 C018 1.381(6) . ?
C013 H013 0.9500 . ?
C013 C01L 1.388(6) . ?
C014 H014 0.9500 . ?
C014 C01E 1.382(6) . ?
C015 H015 0.9500 . ?
C015 C01G 1.398(6) . ?
C016 H016 0.9500 . ?
C016 C017 1.385(6) . ?
C017 H017 0.9500 . ?
C017 C01D 1.386(6) . ?
C018 H018 0.9500 . ?
C018 C01A 1.393(6) . ?
C01A H01J 0.9500 . ?
C01B H01B 0.9500 . ?
C01B C01F 1.389(6) . ?
C01C H01C 0.9500 . ?
C01C C01M 1.364(6) . ?
C01D H01D 0.9500 . ?
C01E H01E 0.9500 . ?
C01E C01M 1.395(7) . ?
C01F H01F 0.9500 . ?
C01F C01G 1.398(7) . ?
C01G H01G 0.9500 . ?
C01H H01K 0.9500 . ?
C01I H01L 0.9800 . ?
C01I H01N 0.9800 . ?
C01I H01O 0.9800 . ?
C01J H01P 0.9500 . ?
C01J C01K 1.381(7) . ?
C01J C01L 1.399(7) . ?
C01K H01Q 0.9500 . ?
C01L H01R 0.9500 . ?
C01M H01M 0.9500 . ?
C01N H01A 0.9800 . ?
C01N H01H 0.9800 . ?
C01N H01I 0.9800 . ?

loop_
_geom_torsion_atom_site_label_1
_geom_torsion_atom_site_label_2
_geom_torsion_atom_site_label_3
_geom_torsion_atom_site_label_4
_geom_torsion
_geom_torsion_site_symmetry_1
_geom_torsion_site_symmetry_2
_geom_torsion_site_symmetry_3
_geom_torsion_site_symmetry_4
_geom_torsion_publ_flag
O001 C00G C00W C00M 174.3(4) . . . . ?
O001 C00G C00W C019 -67.1(5) . . . . ?
O003 C00J C01D C017 -171.2(4) . . . . ?
O003 C00L C014 C01E -179.0(4) . . . . ?
O004 C00F C00T C00S 65.7(5) . . . . ?
O004 C00F C00T C00V -176.0(4) . . . . ?
O005 C00O C00V C00K -62.6(5) . . . . ?
O005 C00O C00V C00T -176.2(4) . . . . ?
O006 C00P C00U C00Z 172.2(4) . . . . ?
O006 C00Q C00Y C01A -174.4(4) . . . . ?
O007 C00H C00M C00W -177.3(4) . . . . ?
O007 C00H C00M C010 69.6(6) . . . . ?
N008 C00E C00Q O006 -9.2(6) . . . . ?
N008 C00E C00Q C00Y 177.0(4) . . . . ?
N008 C00E C012 C018 -177.4(4) . . . . ?
N008 C00S C00T C00F -140.5(3) . . . . ?
N008 C00S C00T C00V 103.3(4) . . . . ?
N009 C00F C00T C00S -115.5(4) . . . . ?
N009 C00F C00T C00V 2.9(4) . . . . ?
N009 C00O C00V C00K 117.5(4) . . . . ?
N009 C00O C00V C00T 3.9(4) . . . . ?
N00A C00C C00J O003 -6.3(6) . . . . ?
N00A C00C C00J C01D -178.7(4) . . . . ?
N00A C00C C00X C016 176.7(4) . . . . ?
N00B C00G C00W C00M -4.2(4) . . . . ?
N00B C00G C00W C019 114.4(4) . . . . ?
N00B C00H C00M C00W 4.6(4) . . . . ?
N00B C00H C00M C010 -108.5(4) . . . . ?
C00C N00A C019 C00I 69.1(4) . . . . ?
C00C N00A C019 C00W -58.3(4) . . . . ?
C00C N00A C019 C011 -167.7(3) . . . . ?
C00C C00J C01D C017 1.6(6) . . . . ?
C00C C00X C016 C017 2.4(6) . . . . ?
C00D C00P C00U C00Z -0.4(6) . . . . ?
C00D C00R C01H C00Z -1.6(7) . . . . ?
C00D C00S C00T C00F -14.9(5) . . . . ?
C00D C00S C00T C00V -131.2(3) . . . . ?
C00E N008 C00S C00D -64.9(5) . . . . ?
C00E N008 C00S C00N 172.6(3) . . . . ?
C00E N008 C00S C00T 62.7(4) . . . . ?
C00E C00Q C00Y C01A -0.1(6) . . . . ?
C00E C012 C018 C01A 0.2(7) . . . . ?
C00F N009 C00O O005 177.8(4) . . . . ?
C00F N009 C00O C00V -2.3(5) . . . . ?
C00F C00T C00V C00K -120.4(3) . . . . ?
C00F C00T C00V C00O -4.0(4) . . . . ?
C00G N00B C00H O007 174.1(4) . . . . ?
C00G N00B C00H C00M -7.7(5) . . . . ?
C00G C00W C019 N00A 140.6(3) . . . . ?
C00G C00W C019 C00I 13.5(4) . . . . ?
C00G C00W C019 C011 -107.8(3) . . . . ?
C00H N00B C00G O001 -171.0(4) . . . . ?
C00H N00B C00G C00W 7.6(5) . . . . ?
C00H C00M C00W C00G -0.3(4) . . . . ?
C00H C00M C00W C019 -124.5(3) . . . . ?
C00H C00M C010 C011 116.2(4) . . . . ?
C00H C00M C010 C01B -63.4(5) . . . . ?
C00I C00L C014 C01E 1.9(7) . . . . ?
C00I C01C C01M C01E 1.1(7) . . . . ?
C00J O003 C00L C00I -33.2(7) . . . . ?
C00J O003 C00L C014 147.7(4) . . . . ?
C00J C00C C00X C016 -1.0(6) . . . . ?
C00K C00N C00S N008 -108.8(4) . . . . ?
C00K C00N C00S C00D 131.5(4) . . . . ?
C00K C00N C00S C00T 8.0(4) . . . . ?
C00K C00N C013 C01L -2.5(6) . . . . ?
C00L O003 C00J C00C 55.0(6) . . . . ?
C00L O003 C00J C01D -132.1(4) . . . . ?
C00L C00I C019 N00A -19.8(6) . . . . ?
C00L C00I C019 C00W 106.6(4) . . . . ?
C00L C00I C019 C011 -138.6(4) . . . . ?
C00L C00I C01C C01M 1.2(7) . . . . ?
C00L C014 C01E C01M 0.5(7) . . . . ?
C00M C00W C019 N00A -103.2(4) . . . . ?
C00M C00W C019 C00I 129.7(3) . . . . ?
C00M C00W C019 C011 8.4(4) . . . . ?
C00M C010 C011 C015 179.1(4) . . . . ?
C00M C010 C011 C019 3.3(5) . . . . ?
C00M C010 C01B C01F 179.3(4) . . . . ?
C00N C00K C00V C00O -113.3(4) . . . . ?
C00N C00K C00V C00T 0.1(4) . . . . ?
C00N C00K C01K C01J 1.1(6) . . . . ?
C00N C00S C00T C00F 108.8(4) . . . . ?
C00N C00S C00T C00V -7.5(4) . . . . ?
C00N C013 C01L C01J 1.8(6) . . . . ?
C00O N009 C00F O004 178.4(4) . . . . ?
C00O N009 C00F C00T -0.5(4) . . . . ?
C00P O006 C00Q C00E 44.5(6) . . . . ?
C00P O006 C00Q C00Y -141.4(4) . . . . ?
C00P C00D C00R C01H 0.4(6) . . . . ?
C00P C00D C00S N008 54.0(5) . . . . ?
C00P C00D C00S C00N 170.2(3) . . . . ?
C00P C00D C00S C00T -72.6(4) . . . . ?
C00P C00U C00Z C01H -0.9(6) . . . . ?
C00Q O006 C00P C00D -62.3(5) . . . . ?
C00Q O006 C00P C00U 125.2(4) . . . . ?
C00Q C00E C012 C018 -0.3(6) . . . . ?
C00Q C00Y C01A C018 0.0(7) . . . . ?
C00R C00D C00P O006 -171.4(3) . . . . ?
C00R C00D C00P C00U 0.6(6) . . . . ?
C00R C00D C00S N008 -126.1(4) . . . . ?
C00R C00D C00S C00N -9.9(5) . . . . ?
C00R C00D C00S C00T 107.3(4) . . . . ?
C00S N008 C00E C00Q 27.3(6) . . . . ?
C00S N008 C00E C012 -155.8(4) . . . . ?
C00S C00D C00P O006 8.5(6) . . . . ?
C00S C00D C00P C00U -179.4(4) . . . . ?
C00S C00D C00R C01H -179.6(4) . . . . ?
C00S C00N C013 C01L -177.0(4) . . . . ?
C00S C00T C00V C00K 4.8(4) . . . . ?
C00S C00T C00V C00O 121.2(3) . . . . ?
C00U C00Z C01H C00R 1.8(7) . . . . ?
C00V C00K C00N C00S -5.4(4) . . . . ?
C00V C00K C00N C013 179.4(4) . . . . ?
C00V C00K C01K C01J -176.9(4) . . . . ?
C00W C00M C010 C011 2.4(4) . . . . ?
C00W C00M C010 C01B -177.2(4) . . . . ?
C00X C00C C00J O003 171.4(4) . . . . ?
C00X C00C C00J C01D -1.0(6) . . . . ?
C00X C016 C017 C01D -1.9(6) . . . . ?
C010 C00M C00W C00G 117.4(3) . . . . ?
C010 C00M C00W C019 -6.8(4) . . . . ?
C010 C011 C015 C01G 1.2(6) . . . . ?
C010 C011 C019 N00A 108.6(4) . . . . ?
C010 C011 C019 C00I -128.6(4) . . . . ?
C010 C011 C019 C00W -7.3(4) . . . . ?
C010 C01B C01F C01G 1.8(6) . . . . ?
C011 C010 C01B C01F -0.3(6) . . . . ?
C011 C015 C01G C01F 0.4(6) . . . . ?
C012 C00E C00Q O006 174.0(4) . . . . ?
C012 C00E C00Q C00Y 0.2(6) . . . . ?
C012 C018 C01A C00Y -0.1(7) . . . . ?
C013 C00N C00S N008 66.0(5) . . . . ?
C013 C00N C00S C00D -53.7(5) . . . . ?
C013 C00N C00S C00T -177.2(4) . . . . ?
C014 C01E C01M C01C -1.9(7) . . . . ?
C015 C011 C019 N00A -66.9(5) . . . . ?
C015 C011 C019 C00I 55.9(5) . . . . ?
C015 C011 C019 C00W 177.2(4) . . . . ?
C016 C017 C01D C00J -0.1(6) . . . . ?
C019 N00A C00C C00J -65.1(5) . . . . ?
C019 N00A C00C C00X 117.3(4) . . . . ?
C019 C00I C00L O003 -0.3(7) . . . . ?
C019 C00I C00L C014 178.7(4) . . . . ?
C019 C00I C01C C01M 180.0(4) . . . . ?
C019 C011 C015 C01G 176.4(4) . . . . ?
C01B C010 C011 C015 -1.3(6) . . . . ?
C01B C010 C011 C019 -177.0(4) . . . . ?
C01B C01F C01G C015 -1.9(6) . . . . ?
C01C C00I C00L O003 178.4(4) . . . . ?
C01C C00I C00L C014 -2.7(6) . . . . ?
C01C C00I C019 N00A 161.6(4) . . . . ?
C01C C00I C019 C00W -72.0(5) . . . . ?
C01C C00I C019 C011 42.8(5) . . . . ?
C01I N009 C00F O004 -2.3(6) . . . . ?
C01I N009 C00F C00T 178.8(4) . . . . ?
C01I N009 C00O O005 -1.4(6) . . . . ?
C01I N009 C00O C00V 178.5(4) . . . . ?
C01K C00K C00N C00S 176.3(4) . . . . ?
C01K C00K C00N C013 1.1(6) . . . . ?
C01K C00K C00V C00O 64.9(5) . . . . ?
C01K C00K C00V C00T 178.3(4) . . . . ?
C01K C01J C01L C013 0.3(7) . . . . ?
C01L C01J C01K C00K -1.8(6) . . . . ?
C01N N00B C00G O001 3.6(6) . . . . ?
C01N N00B C00G C00W -177.8(4) . . . . ?
C01N N00B C00H O007 -0.5(7) . . . . ?
C01N N00B C00H C00M 177.7(4) . . . . ?

loop_
_smtbx_masks_void_nr
_smtbx_masks_void_average_x
_smtbx_masks_void_average_y
_smtbx_masks_void_average_z
_smtbx_masks_void_volume
_smtbx_masks_void_count_electrons
_smtbx_masks_void_content
1 0.000 0.500 0.294 104.5 28.6 '1 CH2Cl2'
2 0.500 1.000 0.706 104.5 28.5 '1 CH2Cl2'
